data_7215298
loop_
_publ_author_name
'Cui, Ke-Hui'
'Yao, Shi-Yan'
'Li, Hai-Qin'
'Li, Yan-Tao'
'Zhao, Hai-Ping'
'Jiang, Chun-Jie'
'Tian, Yun-Qi'

_publ_section_title
;
 Acentric and chiral four-connected metal--organic frameworks based on the
 racemic binaphthol-like chiral ligand of 4-(1-H(or
 methyl)-imidaozol-1-yl)benzoic acid
;
_journal_issue 10
_journal_name_full CrystEngComm
_journal_page_first 3432
_journal_paper_doi 10.1039/c0ce00789g
_journal_volume 13
_journal_year 2011
_chemical_formula_moiety 'C20 H14 Co N4 O4'
_chemical_formula_sum 'C20 H14 Co N4 O4'
_chemical_formula_weight 433.28
_chemical_name_systematic
;
?
;
_space_group_IT_number 91
_symmetry_cell_setting tetragonal
_symmetry_space_group_name_Hall 'P 4w 2c'
_symmetry_space_group_name_H-M 'P 41 2 2'
_atom_sites_solution_hydrogens geom
_atom_sites_solution_primary direct
_atom_sites_solution_secondary difmap
_audit_creation_method SHELXL-97
_cell_angle_alpha 90.00
_cell_angle_beta 90.00
_cell_angle_gamma 90.00
_cell_formula_units_Z 4
_cell_length_a 8.0814(3)
_cell_length_b 8.0814(3)
_cell_length_c 28.0836(4)
_cell_measurement_reflns_used 82
_cell_measurement_temperature 293(2)
_cell_measurement_theta_max 30.85
_cell_measurement_theta_min 1.52
_cell_volume 1834.11(10)
_computing_cell_refinement 'SAINT (Bruker, 1999)'
_computing_data_collection 'SMART (Bruker, 1997)'
_computing_data_reduction SAINT
_computing_structure_refinement 'SHELXL-97 (Sheldrick, 1997)'
_computing_structure_solution 'SHELXS-97 (Sheldrick, 1997)'
_diffrn_ambient_temperature 293(2)
_diffrn_measured_fraction_theta_full 0.958
_diffrn_measured_fraction_theta_max 0.958
_diffrn_measurement_device_type 'CCD area detector'
_diffrn_measurement_method 'omega scans'
_diffrn_radiation_monochromator graphite
_diffrn_radiation_source 'fine-focus sealed tube'
_diffrn_radiation_type MoK\a
_diffrn_radiation_wavelength 0.71073
_diffrn_reflns_av_R_equivalents 0.0335
_diffrn_reflns_av_sigmaI/netI 0.0299
_diffrn_reflns_limit_h_max 10
_diffrn_reflns_limit_h_min -10
_diffrn_reflns_limit_k_max 5
_diffrn_reflns_limit_k_min -10
_diffrn_reflns_limit_l_max 38
_diffrn_reflns_limit_l_min -33
_diffrn_reflns_number 11555
_diffrn_reflns_theta_full 29.19
_diffrn_reflns_theta_max 29.19
_diffrn_reflns_theta_min 2.52
_exptl_absorpt_coefficient_mu 0.972
_exptl_absorpt_correction_T_max 0.9091
_exptl_absorpt_correction_T_min 0.8679
_exptl_absorpt_correction_type multi-scan
_exptl_absorpt_process_details '(SADABS; Bruker, 2000)'
_exptl_crystal_colour pink
_exptl_crystal_density_diffrn 1.569
_exptl_crystal_density_method 'not measured'
_exptl_crystal_description block
_exptl_crystal_F_000 884
_exptl_crystal_size_max 0.15
_exptl_crystal_size_mid 0.11
_exptl_crystal_size_min 0.10
_refine_diff_density_max 0.270
_refine_diff_density_min -0.427
_refine_diff_density_rms 0.047
_refine_ls_abs_structure_details 'Flack H D (1983), Acta Cryst. A39, 876-881'
_refine_ls_abs_structure_Flack 0.04(3)
_refine_ls_extinction_method none
_refine_ls_goodness_of_fit_ref 0.976
_refine_ls_hydrogen_treatment constr
_refine_ls_matrix_type full
_refine_ls_number_parameters 132
_refine_ls_number_reflns 2343
_refine_ls_number_restraints 0
_refine_ls_restrained_S_all 0.976
_refine_ls_R_factor_all 0.0461
_refine_ls_R_factor_gt 0.0329
_refine_ls_shift/su_max 0.000
_refine_ls_shift/su_mean 0.000
_refine_ls_structure_factor_coef Fsqd
_refine_ls_weighting_details 'calc w=1/[\s^2^(Fo^2^)+(0.0282P)^2^+0.7648P] where P=(Fo^2^+2Fc^2^)/3'
_refine_ls_weighting_scheme calc
_refine_ls_wR_factor_gt 0.0691
_refine_ls_wR_factor_ref 0.0742
_reflns_number_gt 1920
_reflns_number_total 2343
_reflns_threshold_expression >2sigma(I)
_cod_data_source_file c0ce00789g.txt
_cod_data_source_block 1
_cod_depositor_comments
;
The following automatic conversions were performed:

'_symmetry_cell_setting' value 'Tetragonal' changed to 'tetragonal'
according to
/usr/data/users/saulius/automatic-downloads/retrospective/RSC/lib/dictionaries/cif_core.dic
dictionary named 'cif_core.dic' version 2.4.2 from
2011-04-26.

'_exptl_absorpt_correction_type' value 'MULTI-SCAN'
changed to 'multi-scan' according to
/usr/data/users/saulius/automatic-downloads/retrospective/RSC/lib/dictionaries/cif_core.dic
dictionary named 'cif_core.dic' version 2.4.2 from 2011-04-26.

Automatic conversion script
Id: cif_fix_values 2281 2013-09-26 08:29:07Z andrius 
;
_cod_original_sg_symbol_H-M P4(1)22
_cod_database_code 7215298

loop_
_symmetry_equiv_pos_as_xyz
'x, y, z'
'-x, -y, z+1/2'
'-y, x, z+1/4'
'y, -x, z+3/4'
'-x, y, -z'
'x, -y, -z+1/2'
'y, x, -z+3/4'
'-y, -x, -z+1/4'

loop_
_atom_site_label
_atom_site_type_symbol
_atom_site_fract_x
_atom_site_fract_y
_atom_site_fract_z
_atom_site_U_iso_or_equiv
_atom_site_adp_type
_atom_site_occupancy
_atom_site_symmetry_multiplicity
_atom_site_calc_flag
_atom_site_refinement_flags
Co1 Co 0.0000 0.01301(5) 0.0000 0.03033(11) Uani 1 2 d S
C1 C -0.0152(3) 0.2543(3) 0.08253(9) 0.0451(6) Uani 1 1 d .
H1A H 0.0858 0.2206 0.0950 0.054 Uiso 1 1 calc R
C2 C -0.2363(3) 0.2600(3) 0.03996(8) 0.0359(5) Uani 1 1 d .
H2A H -0.3175 0.2335 0.0178 0.043 Uiso 1 1 calc R
C3 C -0.1004(3) 0.3897(3) 0.09651(8) 0.0434(6) Uani 1 1 d .
H3A H -0.0698 0.4658 0.1198 0.052 Uiso 1 1 calc R
C4 C -0.3633(3) 0.5209(3) 0.06773(7) 0.0320(5) Uani 1 1 d .
C5 C -0.5288(3) 0.4797(3) 0.06368(7) 0.0361(5) Uani 1 1 d .
H5A H -0.5625 0.3697 0.0645 0.043 Uiso 1 1 calc R
C6 C -0.3104(3) 0.6834(3) 0.06863(7) 0.0374(5) Uani 1 1 d .
H6A H -0.1989 0.7087 0.0722 0.045 Uiso 1 1 calc R
C7 C -0.6438(3) 0.6062(3) 0.05831(7) 0.0377(5) Uani 1 1 d .
H7A H -0.7554 0.5807 0.0547 0.045 Uiso 1 1 calc R
C8 C -0.4273(3) 0.8078(3) 0.06410(8) 0.0380(5) Uani 1 1 d .
H8A H -0.3938 0.9178 0.0650 0.046 Uiso 1 1 calc R
C9 C -0.5928(3) 0.7708(3) 0.05827(8) 0.0360(5) Uani 1 1 d .
C10 C -0.7142(3) 0.9088(3) 0.04767(9) 0.0441(6) Uani 1 1 d .
N1 N -0.1008(2) 0.1737(2) 0.04686(7) 0.0371(5) Uani 1 1 d .
N2 N -0.2421(2) 0.3918(2) 0.06917(6) 0.0349(4) Uani 1 1 d .
O1 O -0.8544(2) 0.8597(2) 0.03212(6) 0.0545(5) Uani 1 1 d .
O2 O -0.6715(3) 1.0543(2) 0.05302(7) 0.0625(6) Uani 1 1 d .

loop_
_atom_site_aniso_label
_atom_site_aniso_U_11
_atom_site_aniso_U_22
_atom_site_aniso_U_33
_atom_site_aniso_U_23
_atom_site_aniso_U_13
_atom_site_aniso_U_12
Co1 0.0258(2) 0.0236(2) 0.0416(2) 0.000 -0.00224(16) 0.000
C1 0.0376(13) 0.0463(13) 0.0515(13) -0.0062(11) -0.0134(12) 0.0140(13)
C2 0.0373(13) 0.0324(12) 0.0380(11) -0.0049(10) -0.0058(10) 0.0053(10)
C3 0.0405(13) 0.0433(14) 0.0464(14) -0.0104(11) -0.0153(11) 0.0105(12)
C4 0.0370(12) 0.0313(11) 0.0277(10) -0.0027(9) -0.0040(9) 0.0104(10)
C5 0.0391(12) 0.0304(11) 0.0389(10) -0.0021(9) -0.0055(9) 0.0027(9)
C6 0.0365(14) 0.0361(14) 0.0394(11) -0.0015(10) -0.0040(10) 0.0037(9)
C7 0.0305(12) 0.0427(13) 0.0400(12) -0.0017(10) -0.0059(9) 0.0071(11)
C8 0.0478(14) 0.0294(12) 0.0367(12) -0.0010(10) -0.0023(11) 0.0070(11)
C9 0.0403(14) 0.0364(13) 0.0315(11) 0.0006(10) -0.0027(10) 0.0134(11)
C10 0.0462(16) 0.0473(15) 0.0388(13) 0.0022(12) 0.0011(11) 0.0200(13)
N1 0.0358(10) 0.0334(10) 0.0421(10) -0.0024(9) -0.0044(9) 0.0093(9)
N2 0.0354(11) 0.0307(10) 0.0385(10) -0.0038(8) -0.0075(9) 0.0092(9)
O1 0.0451(12) 0.0572(13) 0.0613(10) 0.0060(10) -0.0080(9) 0.0237(9)
O2 0.0698(14) 0.0387(11) 0.0788(14) 0.0044(10) -0.0010(11) 0.0233(10)

loop_
_atom_type_symbol
_atom_type_description
_atom_type_scat_dispersion_real
_atom_type_scat_dispersion_imag
_atom_type_scat_source
C C 0.0033 0.0016 'International Tables Vol C Tables 4.2.6.8 and 6.1.1.4'
H H 0.0000 0.0000 'International Tables Vol C Tables 4.2.6.8 and 6.1.1.4'
N N 0.0061 0.0033 'International Tables Vol C Tables 4.2.6.8 and 6.1.1.4'
O O 0.0106 0.0060 'International Tables Vol C Tables 4.2.6.8 and 6.1.1.4'
Co Co 0.3494 0.9721 'International Tables Vol C Tables 4.2.6.8 and 6.1.1.4'

loop_
_geom_angle_atom_site_label_1
_geom_angle_atom_site_label_2
_geom_angle_atom_site_label_3
_geom_angle
_geom_angle_site_symmetry_1
_geom_angle_site_symmetry_3
O1 Co1 O1 100.24(12) 5_445 1_645
O1 Co1 N1 110.70(8) 5_445 5
O1 Co1 N1 118.08(8) 1_645 5
O1 Co1 N1 118.08(8) 5_445 .
O1 Co1 N1 110.70(8) 1_645 .
N1 Co1 N1 100.01(11) 5 .
C3 C1 N1 109.8(2) . .
C3 C1 H1A 125.1 . .
N1 C1 H1A 125.1 . .
N1 C2 N2 111.1(2) . .
N1 C2 H2A 124.4 . .
N2 C2 H2A 124.4 . .
C1 C3 N2 105.7(2) . .
C1 C3 H3A 127.1 . .
N2 C3 H3A 127.1 . .
C5 C4 C6 121.9(2) . .
C5 C4 N2 119.3(2) . .
C6 C4 N2 118.7(2) . .
C4 C5 C7 118.6(2) . .
C4 C5 H5A 120.7 . .
C7 C5 H5A 120.7 . .
C8 C6 C4 118.5(2) . .
C8 C6 H6A 120.7 . .
C4 C6 H6A 120.7 . .
C5 C7 C9 120.3(2) . .
C5 C7 H7A 119.8 . .
C9 C7 H7A 119.9 . .
C9 C8 C6 121.0(2) . .
C9 C8 H8A 119.5 . .
C6 C8 H8A 119.5 . .
C8 C9 C7 119.6(2) . .
C8 C9 C10 119.4(2) . .
C7 C9 C10 120.8(2) . .
O2 C10 O1 125.8(3) . .
O2 C10 C9 119.8(2) . .
O1 C10 C9 114.4(2) . .
C2 N1 C1 105.89(19) . .
C2 N1 Co1 125.56(15) . .
C1 N1 Co1 125.05(15) . .
C2 N2 C3 107.47(19) . .
C2 N2 C4 125.73(18) . .
C3 N2 C4 126.37(19) . .
C10 O1 Co1 120.06(18) . 1_465

loop_
_geom_bond_atom_site_label_1
_geom_bond_atom_site_label_2
_geom_bond_distance
_geom_bond_site_symmetry_2
Co1 O1 1.9322(15) 5_445
Co1 O1 1.9322(15) 1_645
Co1 N1 2.0202(19) 5
Co1 N1 2.0202(19) .
C1 C3 1.351(3) .
C1 N1 1.381(3) .
C1 H1A 0.9300 .
C2 N1 1.313(3) .
C2 N2 1.345(3) .
C2 H2A 0.9300 .
C3 N2 1.379(3) .
C3 H3A 0.9300 .
C4 C5 1.383(3) .
C4 C6 1.381(3) .
C4 N2 1.431(3) .
C5 C7 1.389(3) .
C5 H5A 0.9300 .
C6 C8 1.385(3) .
C6 H6A 0.9300 .
C7 C9 1.393(3) .
C7 H7A 0.9300 .
C8 C9 1.380(3) .
C8 H8A 0.9300 .
C9 C10 1.514(3) .
C10 O2 1.235(3) .
C10 O1 1.277(3) .
O1 Co1 1.9322(15) 1_465
